data_4079449
loop_
_publ_author_name
'Webster, Christopher L.'
'Ziller, Joseph W.'
'Evans, William J.'

_publ_contact_author
; 
Professor William J. Evans
Department of Chemistry
1102 Natural Sciences II
University of California, Irvine
Irvine, CA 92697-2025
;
_publ_section_title
;
 Synthesis and CO2Insertion Reactivity of Allyluranium Metallocene
 Complexes
;
_journal_issue 20
_journal_name_full Organometallics
_journal_page_first 7191
_journal_paper_doi 10.1021/om3007536
_journal_volume 31
_journal_year 2012
_chemical_formula_sum 'C28 H40 O4 U'
_chemical_formula_weight 678.63
_chemical_name_systematic
; 
 ? 
;
_space_group_IT_number 14
_symmetry_cell_setting monoclinic
_symmetry_space_group_name_Hall '-P 2yn'
_symmetry_space_group_name_H-M 'P 1 21/n 1'
_atom_sites_solution_hydrogens difmap
_atom_sites_solution_primary direct
_atom_sites_solution_secondary difmap
_audit_creation_method SHELXTL
_cell_angle_alpha 90.00
_cell_angle_beta 97.9538(6)
_cell_angle_gamma 90.00
_cell_formula_units_Z 4
_cell_length_a 8.4244(5)
_cell_length_b 20.0795(12)
_cell_length_c 15.6383(10)
_cell_measurement_reflns_used 9862
_cell_measurement_temperature 143(2)
_cell_measurement_theta_max 28.46
_cell_measurement_theta_min 2.42
_cell_volume 2619.9(3)
_computing_cell_refinement 'Bruker SAINT'
_computing_data_collection 'Bruker APEX2'
_computing_data_reduction 'Bruker SAINT'
_computing_molecular_graphics 'Bruker SHELXTL'
_computing_publication_material 'Bruker SHELXTL'
_computing_structure_refinement 'SHELXL-97 (Sheldrick, 2008)'
_computing_structure_solution 'SHELXS-97 (Sheldrick, 2008)'
_diffrn_ambient_temperature 143(2)
_diffrn_measured_fraction_theta_full 0.999
_diffrn_measured_fraction_theta_max 0.936
_diffrn_measurement_device_type 'Bruker APEX-II CCD'
_diffrn_measurement_method '\f and \w scans'
_diffrn_radiation_monochromator graphite
_diffrn_radiation_source 'fine-focus sealed tube'
_diffrn_radiation_type MoK\a
_diffrn_radiation_wavelength 0.71073
_diffrn_reflns_av_R_equivalents 0.0234
_diffrn_reflns_av_sigmaI/netI 0.0167
_diffrn_reflns_limit_h_max 11
_diffrn_reflns_limit_h_min -11
_diffrn_reflns_limit_k_max 26
_diffrn_reflns_limit_k_min -26
_diffrn_reflns_limit_l_max 20
_diffrn_reflns_limit_l_min -20
_diffrn_reflns_number 30054
_diffrn_reflns_theta_full 25.50
_diffrn_reflns_theta_max 28.50
_diffrn_reflns_theta_min 1.66
_exptl_absorpt_coefficient_mu 6.226
_exptl_absorpt_correction_T_max 0.4983
_exptl_absorpt_correction_T_min 0.2302
_exptl_absorpt_correction_type numerical
_exptl_absorpt_process_details 'Bruker SADABS'
_exptl_crystal_colour orange
_exptl_crystal_density_diffrn 1.721
_exptl_crystal_density_meas ?
_exptl_crystal_density_method 'not measured'
_exptl_crystal_description rod
_exptl_crystal_F_000 1328
_exptl_crystal_size_max 0.33
_exptl_crystal_size_mid 0.26
_exptl_crystal_size_min 0.13
_refine_diff_density_max 1.112
_refine_diff_density_min -0.463
_refine_diff_density_rms 0.076
_refine_ls_extinction_method none
_refine_ls_goodness_of_fit_ref 1.032
_refine_ls_hydrogen_treatment refall
_refine_ls_matrix_type full
_refine_ls_number_parameters 458
_refine_ls_number_reflns 6216
_refine_ls_number_restraints 0
_refine_ls_restrained_S_all 1.032
_refine_ls_R_factor_all 0.0179
_refine_ls_R_factor_gt 0.0159
_refine_ls_shift/su_max 0.002
_refine_ls_shift/su_mean 0.000
_refine_ls_structure_factor_coef Fsqd
_refine_ls_weighting_details 'calc w=1/[\s^2^(Fo^2^)+(0.0215P)^2^+1.7148P] where P=(Fo^2^+2Fc^2^)/3'
_refine_ls_weighting_scheme calc
_refine_ls_wR_factor_gt 0.0388
_refine_ls_wR_factor_ref 0.0395
_reflns_number_gt 5790
_reflns_number_total 6216
_reflns_threshold_expression >2sigma(I)
_cod_data_source_file om3007536_si_003.cif
_cod_data_source_block clw27
_cod_depositor_comments
;
The following automatic conversions were performed:

'_symmetry_cell_setting' value 'Monoclinic' changed to 'monoclinic'
according to /home/saulius/struct/CIF-dictionaries/cif_core.dic
dictionary named 'cif_core.dic' version 2.4.2 from 2011-04-26.

Automatic conversion script
Id: cif_fix_values 1891 2012-01-12 08:04:46Z andrius 

The following automatic conversions were performed:

'_exptl_crystal_density_meas' value 'not measured' was changed to '?'
- the value is perceived as not measured.

Automatic conversion script
Id: cif_fix_values 3008 2015-01-20 13:52:24Z robertas 
;
_cod_original_sg_symbol_H-M P2(1)/n
_cod_database_code 4079449

loop_
_symmetry_equiv_pos_as_xyz
'x, y, z'
'-x+1/2, y+1/2, -z+1/2'
'-x, -y, -z'
'x-1/2, -y-1/2, z-1/2'

loop_
_atom_site_label
_atom_site_type_symbol
_atom_site_fract_x
_atom_site_fract_y
_atom_site_fract_z
_atom_site_U_iso_or_equiv
_atom_site_adp_type
_atom_site_occupancy
_atom_site_symmetry_multiplicity
_atom_site_calc_flag
U1 U 0.648609(8) 0.138754(3) 0.794406(4) 0.01437(3) Uani 1 1 d
O1 O 0.66456(18) 0.02740(7) 0.72982(9) 0.0233(3) Uani 1 1 d
O2 O 0.89109(18) 0.07508(8) 0.77941(11) 0.0282(3) Uani 1 1 d
O3 O 0.67147(17) 0.25196(7) 0.85479(9) 0.0228(3) Uani 1 1 d
O4 O 0.89280(18) 0.19968(8) 0.84114(11) 0.0301(3) Uani 1 1 d
C1 C 0.6246(3) 0.03993(11) 0.91364(14) 0.0247(4) Uani 1 1 d
C2 C 0.4654(3) 0.06110(10) 0.88497(13) 0.0214(4) Uani 1 1 d
C3 C 0.4472(2) 0.12633(11) 0.91607(13) 0.0200(4) Uani 1 1 d
C4 C 0.5945(3) 0.14529(11) 0.96467(13) 0.0228(4) Uani 1 1 d
C5 C 0.7049(2) 0.09252(12) 0.96167(13) 0.0248(5) Uani 1 1 d
C6 C 0.6873(4) -0.02966(13) 0.90641(18) 0.0382(6) Uani 1 1 d
C7 C 0.3363(3) 0.01807(13) 0.83706(17) 0.0312(5) Uani 1 1 d
C8 C 0.2960(3) 0.16655(14) 0.90892(16) 0.0279(5) Uani 1 1 d
C9 C 0.6194(3) 0.20594(14) 1.02099(16) 0.0333(5) Uani 1 1 d
C10 C 0.8756(3) 0.09046(18) 1.00537(17) 0.0384(6) Uani 1 1 d
C11 C 0.6289(3) 0.16331(11) 0.62204(12) 0.0210(4) Uani 1 1 d
C12 C 0.4835(3) 0.12887(10) 0.62847(13) 0.0201(4) Uani 1 1 d
C13 C 0.3851(2) 0.17131(10) 0.67115(12) 0.0182(4) Uani 1 1 d
C14 C 0.4680(2) 0.23169(10) 0.69001(12) 0.0182(4) Uani 1 1 d
C15 C 0.6188(2) 0.22665(10) 0.66004(12) 0.0196(4) Uani 1 1 d
C16 C 0.7647(3) 0.13863(14) 0.57734(16) 0.0321(6) Uani 1 1 d
C17 C 0.4292(3) 0.06384(12) 0.58672(16) 0.0301(5) Uani 1 1 d
C18 C 0.2124(3) 0.15803(13) 0.67896(16) 0.0276(5) Uani 1 1 d
C19 C 0.4015(3) 0.29332(12) 0.72656(16) 0.0273(5) Uani 1 1 d
C20 C 0.7398(3) 0.28193(13) 0.66020(16) 0.0310(5) Uani 1 1 d
C21 C 0.8153(3) 0.02571(11) 0.74551(13) 0.0226(4) Uani 1 1 d
C22 C 0.9065(3) -0.03596(12) 0.72407(16) 0.0287(5) Uani 1 1 d
C23 C 0.9856(3) -0.02729(14) 0.64572(18) 0.0389(6) Uani 1 1 d
C24 C 0.9851(4) -0.06995(16) 0.58316(19) 0.0433(7) Uani 1 1 d
C25 C 0.8221(3) 0.25021(11) 0.86463(14) 0.0245(4) Uani 1 1 d
C26 C 0.9185(3) 0.30855(14) 0.90539(18) 0.0351(5) Uani 1 1 d
C27 C 1.0528(3) 0.32684(12) 0.85752(17) 0.0312(5) Uani 1 1 d
C28 C 1.0743(4) 0.38499(14) 0.8238(2) 0.0428(7) Uani 1 1 d
H6A H 0.666(4) -0.0541(17) 0.953(2) 0.058(10) Uiso 1 1 d
H6B H 0.631(4) -0.0558(16) 0.855(2) 0.046(9) Uiso 1 1 d
H6C H 0.795(4) -0.0299(15) 0.9041(18) 0.040(8) Uiso 1 1 d
H7A H 0.331(4) -0.0226(17) 0.864(2) 0.052(9) Uiso 1 1 d
H7B H 0.237(4) 0.0398(16) 0.835(2) 0.047(9) Uiso 1 1 d
H7C H 0.350(4) 0.0100(16) 0.780(2) 0.051(9) Uiso 1 1 d
H8A H 0.254(4) 0.1623(15) 0.964(2) 0.040(8) Uiso 1 1 d
H8B H 0.312(4) 0.2085(17) 0.898(2) 0.049(9) Uiso 1 1 d
H8C H 0.222(4) 0.1497(15) 0.869(2) 0.042(8) Uiso 1 1 d
H9A H 0.590(4) 0.1971(15) 1.079(2) 0.048(8) Uiso 1 1 d
H9B H 0.729(4) 0.2211(14) 1.0335(19) 0.039(8) Uiso 1 1 d
H9C H 0.565(4) 0.2414(18) 0.995(2) 0.058(10) Uiso 1 1 d
H10A H 0.883(4) 0.0622(16) 1.055(2) 0.056(9) Uiso 1 1 d
H10B H 0.946(4) 0.0737(18) 0.973(2) 0.067(11) Uiso 1 1 d
H10C H 0.915(5) 0.1345(18) 1.024(3) 0.071(13) Uiso 1 1 d
H16A H 0.769(4) 0.1620(19) 0.523(3) 0.068(11) Uiso 1 1 d
H16B H 0.863(5) 0.1405(16) 0.608(3) 0.065(12) Uiso 1 1 d
H16C H 0.751(4) 0.089(2) 0.562(2) 0.072(11) Uiso 1 1 d
H17A H 0.357(3) 0.0715(14) 0.5357(19) 0.037(7) Uiso 1 1 d
H17B H 0.513(4) 0.0410(15) 0.568(2) 0.046(9) Uiso 1 1 d
H17C H 0.376(4) 0.0380(15) 0.624(2) 0.043(8) Uiso 1 1 d
H18A H 0.153(4) 0.1622(17) 0.623(2) 0.056(9) Uiso 1 1 d
H18B H 0.195(3) 0.1142(15) 0.6998(19) 0.038(8) Uiso 1 1 d
H18C H 0.166(4) 0.1911(16) 0.714(2) 0.042(8) Uiso 1 1 d
H19A H 0.372(5) 0.327(2) 0.683(3) 0.087(13) Uiso 1 1 d
H19B H 0.313(5) 0.2844(19) 0.749(2) 0.067(11) Uiso 1 1 d
H19C H 0.457(5) 0.310(2) 0.769(3) 0.077(12) Uiso 1 1 d
H20A H 0.725(4) 0.3046(17) 0.606(2) 0.058(10) Uiso 1 1 d
H20B H 0.735(3) 0.3143(15) 0.7067(19) 0.038(7) Uiso 1 1 d
H20C H 0.842(4) 0.2665(17) 0.667(2) 0.056(10) Uiso 1 1 d
H22A H 0.832(3) -0.0721(16) 0.7143(18) 0.043(8) Uiso 1 1 d
H22B H 0.987(4) -0.0473(16) 0.771(2) 0.054(9) Uiso 1 1 d
H23A H 1.052(4) 0.0198(19) 0.643(2) 0.073(11) Uiso 1 1 d
H24A H 0.932(5) -0.109(2) 0.589(3) 0.084(13) Uiso 1 1 d
H24B H 1.045(4) -0.0597(17) 0.536(2) 0.058(10) Uiso 1 1 d
H26A H 0.954(4) 0.2952(16) 0.960(2) 0.050(9) Uiso 1 1 d
H26B H 0.849(4) 0.3455(17) 0.912(2) 0.055(10) Uiso 1 1 d
H27A H 1.129(4) 0.2913(17) 0.850(2) 0.063(10) Uiso 1 1 d
H28A H 1.002(4) 0.4173(15) 0.8294(19) 0.038(8) Uiso 1 1 d
H28B H 1.173(4) 0.3964(17) 0.7944(19) 0.046(9) Uiso 1 1 d

loop_
_atom_site_aniso_label
_atom_site_aniso_U_11
_atom_site_aniso_U_22
_atom_site_aniso_U_33
_atom_site_aniso_U_23
_atom_site_aniso_U_13
_atom_site_aniso_U_12
U1 0.01485(4) 0.01652(4) 0.01160(4) 0.00062(2) 0.00134(3) 0.00135(2)
O1 0.0268(8) 0.0206(7) 0.0215(7) -0.0008(6) 0.0002(6) 0.0024(6)
O2 0.0223(8) 0.0252(8) 0.0381(9) -0.0056(7) 0.0083(7) 0.0031(6)
O3 0.0238(8) 0.0238(8) 0.0199(7) -0.0035(6) 0.0000(6) 0.0017(6)
O4 0.0199(8) 0.0291(8) 0.0397(9) -0.0082(7) -0.0013(7) -0.0020(6)
C1 0.0304(11) 0.0267(11) 0.0192(10) 0.0106(8) 0.0115(8) 0.0088(9)
C2 0.0248(11) 0.0236(10) 0.0172(9) 0.0050(8) 0.0078(8) -0.0004(8)
C3 0.0186(10) 0.0266(10) 0.0157(9) 0.0044(8) 0.0051(7) 0.0041(8)
C4 0.0236(11) 0.0316(12) 0.0136(9) 0.0012(8) 0.0041(8) 0.0012(8)
C5 0.0205(10) 0.0390(13) 0.0150(9) 0.0096(9) 0.0032(8) 0.0070(9)
C6 0.0536(17) 0.0309(13) 0.0345(14) 0.0166(11) 0.0220(13) 0.0190(12)
C7 0.0354(14) 0.0299(13) 0.0295(12) 0.0005(10) 0.0089(10) -0.0101(10)
C8 0.0243(12) 0.0364(14) 0.0234(11) 0.0030(10) 0.0045(9) 0.0107(10)
C9 0.0386(14) 0.0428(15) 0.0196(11) -0.0078(10) 0.0073(10) -0.0035(12)
C10 0.0225(12) 0.069(2) 0.0230(12) 0.0123(13) 0.0003(9) 0.0089(12)
C11 0.0235(10) 0.0286(11) 0.0109(9) 0.0030(8) 0.0027(7) 0.0031(8)
C12 0.0252(11) 0.0211(10) 0.0126(9) -0.0003(7) -0.0023(8) 0.0009(8)
C13 0.0160(9) 0.0211(10) 0.0162(9) 0.0038(7) -0.0017(7) -0.0003(7)
C14 0.0215(10) 0.0180(9) 0.0142(9) 0.0036(7) -0.0010(7) 0.0015(7)
C15 0.0208(10) 0.0244(10) 0.0131(9) 0.0043(7) 0.0004(7) -0.0030(8)
C16 0.0266(13) 0.0515(17) 0.0194(11) 0.0010(10) 0.0070(9) 0.0091(10)
C17 0.0424(14) 0.0233(11) 0.0217(11) -0.0031(9) -0.0062(10) -0.0021(10)
C18 0.0195(11) 0.0346(13) 0.0273(12) 0.0060(10) -0.0011(9) -0.0041(9)
C19 0.0323(13) 0.0232(11) 0.0254(11) -0.0015(9) 0.0003(10) 0.0070(9)
C20 0.0311(13) 0.0369(13) 0.0246(12) 0.0065(10) 0.0021(9) -0.0148(10)
C21 0.0299(11) 0.0230(10) 0.0162(9) 0.0036(8) 0.0075(8) 0.0056(9)
C22 0.0335(13) 0.0230(11) 0.0297(12) -0.0006(9) 0.0047(10) 0.0094(10)
C23 0.0403(14) 0.0347(14) 0.0446(15) -0.0009(11) 0.0163(12) 0.0063(11)
C24 0.0476(17) 0.0462(17) 0.0386(15) -0.0048(12) 0.0152(13) 0.0113(13)
C25 0.0260(11) 0.0257(11) 0.0205(10) -0.0012(8) -0.0015(8) -0.0032(8)
C26 0.0323(13) 0.0373(14) 0.0344(14) -0.0129(11) 0.0003(10) -0.0067(11)
C27 0.0254(12) 0.0243(12) 0.0415(14) -0.0010(10) -0.0042(10) 0.0020(9)
C28 0.0372(15) 0.0261(13) 0.0627(19) 0.0016(13) -0.0013(13) 0.0015(11)

loop_
_atom_type_symbol
_atom_type_description
_atom_type_scat_dispersion_real
_atom_type_scat_dispersion_imag
_atom_type_scat_source
C C 0.0033 0.0016 'International Tables Vol C Tables 4.2.6.8 and 6.1.1.4'
H H 0.0000 0.0000 'International Tables Vol C Tables 4.2.6.8 and 6.1.1.4'
O O 0.0106 0.0060 'International Tables Vol C Tables 4.2.6.8 and 6.1.1.4'
U U -9.6767 9.6646 'International Tables Vol C Tables 4.2.6.8 and 6.1.1.4'

loop_
_geom_angle_atom_site_label_1
_geom_angle_atom_site_label_2
_geom_angle_atom_site_label_3
_geom_angle
Cnt1 U1 O1 92.7
Cnt1 U1 O2 102.7
Cnt1 U1 O3 92.0
Cnt1 U1 O4 104.9
Cnt1 U1 C21 97.9
Cnt1 U1 C25 98.9
Cnt2 U1 O1 90.9
Cnt2 U1 O2 112.6
Cnt2 U1 O3 90.0
Cnt2 U1 O4 109.7
Cnt2 U1 C21 103.6
Cnt2 U1 C25 101.3
Cnt1 U1 Cnt2 137.8
O4 U1 O2 66.86(5)
O4 U1 O3 52.99(5)
O2 U1 O3 119.83(5)
O4 U1 O1 119.37(5)
O2 U1 O1 52.67(5)
O3 U1 O1 171.98(5)
O4 U1 C11 98.07(6)
O2 U1 C11 86.40(6)
O3 U1 C11 101.75(6)
O1 U1 C11 75.99(6)
O4 U1 C2 130.69(6)
O2 U1 C2 106.93(6)
O3 U1 C2 110.44(6)
O1 U1 C2 76.16(6)
C11 U1 C2 131.06(7)
O4 U1 C15 83.65(6)
O2 U1 C15 104.66(6)
O3 U1 C15 72.05(6)
O1 U1 C15 106.00(6)
C11 U1 C15 30.01(6)
C2 U1 C15 140.52(6)
O4 U1 C3 114.86(6)
O2 U1 C3 128.77(6)
O3 U1 C3 80.79(6)
O1 U1 C3 106.08(6)
C11 U1 C3 138.40(6)
C2 U1 C3 30.02(6)
C15 U1 C3 126.56(6)
O4 U1 C1 107.44(7)
O2 U1 C1 80.14(6)
O3 U1 C1 114.58(6)
O1 U1 C1 68.69(6)
C11 U1 C1 143.32(7)
C2 U1 C1 30.04(6)
C15 U1 C1 168.92(7)
C3 U1 C1 49.48(6)
O4 U1 C5 81.72(6)
O2 U1 C5 83.03(6)
O3 U1 C5 87.30(6)
O1 U1 C5 94.10(6)
C11 U1 C5 168.59(7)
C2 U1 C5 49.38(6)
C15 U1 C5 159.18(7)
C3 U1 C5 49.41(6)
C1 U1 C5 29.75(7)
O4 U1 C4 86.08(6)
O2 U1 C4 111.58(6)
O3 U1 C4 66.48(6)
O1 U1 C4 117.59(6)
C11 U1 C4 161.60(7)
C2 U1 C4 49.17(6)
C15 U1 C4 134.48(6)
C3 U1 C4 29.83(6)
C1 U1 C4 49.01(6)
C5 U1 C4 29.70(6)
O4 U1 C12 127.87(6)
O2 U1 C12 100.94(6)
O3 U1 C12 115.31(5)
O1 U1 C12 66.47(5)
C11 U1 C12 29.95(6)
C2 U1 C12 101.44(6)
C15 U1 C12 49.13(6)
C3 U1 C12 111.44(6)
C1 U1 C12 120.52(7)
C5 U1 C12 149.51(7)
C4 U1 C12 140.82(7)
O4 U1 C14 102.18(6)
O2 U1 C14 133.50(6)
O3 U1 C14 67.27(5)
O1 U1 C14 115.05(5)
C11 U1 C14 49.13(6)
C2 U1 C14 112.63(6)
C15 U1 C14 29.75(6)
C3 U1 C14 97.33(6)
C1 U1 C14 142.61(6)
C5 U1 C14 142.17(6)
C4 U1 C14 112.49(6)
C12 U1 C14 48.58(6)
O4 U1 C13 130.42(6)
O2 U1 C13 130.29(6)
O3 U1 C13 93.49(5)
O1 U1 C13 90.73(5)
C11 U1 C13 49.02(6)
C2 U1 C13 92.24(6)
C15 U1 C13 48.79(6)
C3 U1 C13 89.48(6)
C1 U1 C13 120.53(6)
C5 U1 C13 138.26(6)
C4 U1 C13 115.45(6)
C12 U1 C13 29.43(6)
C14 U1 C13 29.18(6)
O4 U1 C25 26.46(6)
O2 U1 C25 93.29(6)
O3 U1 C25 26.54(6)
O1 U1 C25 145.81(6)
C11 U1 C25 101.52(7)
C2 U1 C25 123.62(6)
C15 U1 C25 76.91(6)
C3 U1 C25 98.06(6)
C1 U1 C25 113.12(7)
C5 U1 C25 83.42(7)
C4 U1 C25 74.47(6)
C12 U1 C25 126.01(6)
C14 U1 C25 84.73(6)
C13 U1 C25 113.68(6)
O4 U1 C21 93.11(6)
O2 U1 C21 26.29(6)
O3 U1 C21 146.10(6)
O1 U1 C21 26.40(6)
C11 U1 C21 80.93(6)
C2 U1 C21 91.11(6)
C15 U1 C21 107.88(6)
C3 U1 C21 119.64(6)
C1 U1 C21 71.95(6)
C5 U1 C21 87.69(6)
C4 U1 C21 116.89(6)
C12 U1 C21 83.87(6)
C14 U1 C21 129.03(6)
C13 U1 C21 112.09(6)
C25 U1 C21 119.56(7)
C21 O1 U1 93.17(12)
C21 O2 U1 94.04(12)
C25 O3 U1 92.59(13)
C25 O4 U1 94.54(13)
C5 C1 C2 107.84(19)
C5 C1 C6 125.9(2)
C2 C1 C6 125.5(2)
C5 C1 U1 75.31(12)
C2 C1 U1 74.02(11)
C6 C1 U1 124.06(14)
C3 C2 C1 108.16(19)
C3 C2 C7 126.7(2)
C1 C2 C7 124.9(2)
C3 C2 U1 75.21(11)
C1 C2 U1 75.93(12)
C7 C2 U1 119.48(14)
C2 C3 C4 107.78(18)
C2 C3 C8 127.3(2)
C4 C3 C8 124.6(2)
C2 C3 U1 74.77(11)
C4 C3 U1 76.47(12)
C8 C3 U1 120.15(14)
C5 C4 C3 108.20(19)
C5 C4 C9 126.0(2)
C3 C4 C9 125.1(2)
C5 C4 U1 74.69(12)
C3 C4 U1 73.70(12)
C9 C4 U1 125.13(15)
C1 C5 C4 107.98(19)
C1 C5 C10 125.3(2)
C4 C5 C10 126.6(2)
C1 C5 U1 74.94(11)
C4 C5 U1 75.61(12)
C10 C5 U1 117.94(15)
C15 C11 C12 107.80(18)
C15 C11 C16 125.9(2)
C12 C11 C16 126.2(2)
C15 C11 U1 75.25(11)
C12 C11 U1 77.12(11)
C16 C11 U1 117.02(15)
C13 C12 C11 107.85(18)
C13 C12 C17 124.3(2)
C11 C12 C17 127.3(2)
C13 C12 U1 76.54(11)
C11 C12 U1 72.93(11)
C17 C12 U1 123.45(14)
C14 C13 C12 108.06(18)
C14 C13 C18 126.4(2)
C12 C13 C18 124.6(2)
C14 C13 U1 74.63(11)
C12 C13 U1 74.03(11)
C18 C13 U1 125.87(14)
C13 C14 C15 108.07(18)
C13 C14 C19 126.0(2)
C15 C14 C19 125.6(2)
C13 C14 U1 76.20(11)
C15 C14 U1 72.80(11)
C19 C14 U1 122.01(14)
C11 C15 C14 108.22(18)
C11 C15 C20 125.7(2)
C14 C15 C20 125.7(2)
C11 C15 U1 74.74(11)
C14 C15 U1 77.46(11)
C20 C15 U1 119.01(14)
O2 C21 O1 120.04(19)
O2 C21 C22 119.6(2)
O1 C21 C22 120.4(2)
O2 C21 U1 59.68(11)
O1 C21 U1 60.43(10)
C22 C21 U1 177.09(15)
C23 C22 C21 112.7(2)
C24 C23 C22 126.1(3)
O4 C25 O3 119.8(2)
O4 C25 C26 120.0(2)
O3 C25 C26 120.2(2)
O4 C25 U1 59.00(11)
O3 C25 U1 60.87(11)
C26 C25 U1 177.75(18)
C27 C26 C25 112.3(2)
C28 C27 C26 125.7(3)

loop_
_geom_bond_atom_site_label_1
_geom_bond_atom_site_label_2
_geom_bond_distance
U1 Cnt1 2.467
U1 Cnt2 2.489
U1 O4 2.4180(15)
U1 O2 2.4485(15)
U1 O3 2.4589(15)
U1 O1 2.4648(15)
U1 C11 2.7226(19)
U1 C2 2.725(2)
U1 C15 2.7290(19)
U1 C3 2.731(2)
U1 C1 2.749(2)
U1 C5 2.754(2)
U1 C4 2.766(2)
U1 C12 2.776(2)
U1 C14 2.7886(19)
U1 C13 2.8085(19)
U1 C25 2.812(2)
U1 C21 2.830(2)
O1 C21 1.260(3)
O2 C21 1.256(3)
O3 C25 1.258(3)
O4 C25 1.257(3)
C1 C5 1.413(3)
C1 C2 1.419(3)
C1 C6 1.504(3)
C2 C3 1.413(3)
C2 C7 1.505(3)
C3 C4 1.415(3)
C3 C8 1.499(3)
C4 C5 1.415(3)
C4 C9 1.500(3)
C5 C10 1.505(3)
C11 C15 1.411(3)
C11 C12 1.422(3)
C11 C16 1.505(3)
C12 C13 1.419(3)
C12 C17 1.503(3)
C13 C14 1.410(3)
C13 C18 1.501(3)
C14 C15 1.417(3)
C14 C19 1.503(3)
C15 C20 1.507(3)
C21 C22 1.519(3)
C22 C23 1.484(3)
C23 C24 1.300(4)
C25 C26 1.515(3)
C26 C27 1.486(4)
C27 C28 1.304(4)
